data_2222511
loop_
_publ_author_name
'H\"okelek, Tuncer'
'Dal, Hakan'
'Tercan, Bar\?i\,s'
'G\"o\,cment\"urk, Mustafa'
'Erg\"un, Yavuz'

_publ_section_title
;
 Ethyl 1-oxo-1,2,3,4-tetrahydro-9<i>H</i>-carbazole-3-carboxylate
;
_journal_coeditor_code XU2543
_journal_issue 7
_journal_name_full 'Acta Crystallographica Section E'
_journal_page_first o1702
_journal_page_last o1703
_journal_paper_doi 10.1107/S160053680902385X
_journal_volume 65
_journal_year 2009
_chemical_formula_iupac 'C15 H15 N O3'
_chemical_formula_moiety 'C15 H15 N O3'
_chemical_formula_sum 'C15 H15 N O3'
_chemical_formula_weight 257.28
_chemical_name_systematic
;
Ethyl 1-oxo-1,2,3,4-tetrahydro-9<i>H</i>-carbazole-3-carboxylate
;
_space_group_IT_number 14
_symmetry_cell_setting monoclinic
_symmetry_space_group_name_Hall '-P 2ybc'
_symmetry_space_group_name_H-M 'P 1 21/c 1'
_atom_sites_solution_hydrogens geom
_atom_sites_solution_primary direct
_atom_sites_solution_secondary difmap
_audit_creation_method SHELXL-97
_cell_angle_alpha 90.00
_cell_angle_beta 93.208(4)
_cell_angle_gamma 90.00
_cell_formula_units_Z 4
_cell_length_a 5.6811(3)
_cell_length_b 8.7378(5)
_cell_length_c 24.8310(14)
_cell_measurement_reflns_used 3480
_cell_measurement_temperature 100(2)
_cell_measurement_theta_max 28.31
_cell_measurement_theta_min 1.64
_cell_volume 1230.69(12)
_computing_cell_refinement 'SAINT (Bruker, 2007)'
_computing_data_collection 'APEX2 (Bruker, 2007)'
_computing_data_reduction 'SAINT (Bruker, 2007)'
_computing_molecular_graphics 'ORTEP-3 for Windows (Farrugia, 1997) and Mercury (Macrae <i>et al.</i>, 2006)'
_computing_publication_material 'WinGX (Farrugia, 1999) and PLATON (Spek, 2009)'
_computing_structure_refinement 'SHELXL97 (Sheldrick, 2008)'
_computing_structure_solution 'SHELXS97 (Sheldrick, 2008)'
_diffrn_ambient_temperature 100(2)
_diffrn_measured_fraction_theta_full 0.980
_diffrn_measured_fraction_theta_max 0.980
_diffrn_measurement_device_type 'Bruker Kappa APEXII CCD area-detector'
_diffrn_measurement_method '\f and \w'
_diffrn_radiation_monochromator graphite
_diffrn_radiation_source 'fine-focus sealed tube'
_diffrn_radiation_type MoK\a
_diffrn_radiation_wavelength 0.71073
_diffrn_reflns_av_R_equivalents 0.0585
_diffrn_reflns_av_sigmaI/netI 0.0560
_diffrn_reflns_limit_h_max 7
_diffrn_reflns_limit_h_min -7
_diffrn_reflns_limit_k_max 9
_diffrn_reflns_limit_k_min -11
_diffrn_reflns_limit_l_max 28
_diffrn_reflns_limit_l_min -32
_diffrn_reflns_number 9148
_diffrn_reflns_theta_full 28.31
_diffrn_reflns_theta_max 28.31
_diffrn_reflns_theta_min 1.64
_diffrn_standards_number 0
_exptl_absorpt_coefficient_mu 0.097
_exptl_absorpt_correction_T_max 0.9826
_exptl_absorpt_correction_T_min 0.9576
_exptl_absorpt_correction_type multi-scan
_exptl_absorpt_process_details '(SADABS; Bruker, 2005)'
_exptl_crystal_colour colorless
_exptl_crystal_density_diffrn 1.389
_exptl_crystal_density_method 'not measured'
_exptl_crystal_description rod-shaped
_exptl_crystal_F_000 544
_exptl_crystal_size_max 0.45
_exptl_crystal_size_mid 0.20
_exptl_crystal_size_min 0.15
_refine_diff_density_max 1.247
_refine_diff_density_min -0.417
_refine_ls_extinction_method none
_refine_ls_goodness_of_fit_ref 1.049
_refine_ls_hydrogen_treatment mixed
_refine_ls_matrix_type full
_refine_ls_number_parameters 177
_refine_ls_number_reflns 3004
_refine_ls_number_restraints 0
_refine_ls_restrained_S_all 1.072
_refine_ls_R_factor_all 0.1046
_refine_ls_R_factor_gt 0.0754
_refine_ls_shift/su_max 0.000
_refine_ls_shift/su_mean 0.000
_refine_ls_structure_factor_coef Fsqd
_refine_ls_weighting_details 'calc w=1/[\s^2^(Fo^2^)+(0.1083P)^2^+1.2571P] where P=(Fo^2^+2Fc^2^)/3'
_refine_ls_weighting_scheme calc
_refine_ls_wR_factor_gt 0.2023
_refine_ls_wR_factor_ref 0.2212
_reflns_number_gt 2145
_reflns_number_total 3004
_reflns_threshold_expression I>2\s(I)
_cod_data_source_file xu2543.cif
_cod_data_source_block I
_cod_original_sg_symbol_H-M 'P 21/c'
_cod_database_code 2222511
_cod_database_fobs_code 2222511

loop_
_symmetry_equiv_pos_as_xyz
'x, y, z'
'-x, y+1/2, -z+1/2'
'-x, -y, -z'
'x, -y-1/2, z-1/2'

loop_
_atom_site_type_symbol
_atom_site_label
_atom_site_fract_x
_atom_site_fract_y
_atom_site_fract_z
_atom_site_U_iso_or_equiv
_atom_site_adp_type
_atom_site_calc_flag
_atom_site_refinement_flags
_atom_site_occupancy
_atom_site_disorder_assembly
_atom_site_disorder_group
O O1 0.4546(3) 0.0609(2) 0.42291(7) 0.0294(5) Uani d . 1 . .
O O2 -0.0619(5) 0.3051(4) 0.27554(9) 0.0775(11) Uani d . 1 . .
O O3 -0.2959(5) 0.4520(3) 0.32045(8) 0.0603(8) Uani d . 1 . .
C C1 0.2768(4) 0.1407(3) 0.42209(10) 0.0245(5) Uani d . 1 . .
C C2 0.1783(5) 0.2133(4) 0.37051(10) 0.0316(6) Uani d . 1 . .
H H2A 0.1988 0.1406 0.3405 0.038 Uiso calc R 1 . .
H H2B 0.2727 0.3056 0.3634 0.038 Uiso calc R 1 . .
C C3 -0.0831(5) 0.2597(4) 0.36991(11) 0.0355(7) Uani d . 1 . .
H H3 -0.1758 0.1623 0.3689 0.043 Uiso calc R 1 . .
C C4 -0.1525(4) 0.3454(3) 0.41897(10) 0.0263(6) Uani d . 1 . .
H H4A -0.0978 0.4527 0.4171 0.032 Uiso calc R 1 . .
H H4B -0.3264 0.3461 0.4202 0.032 Uiso calc R 1 . .
C C4A -0.0453(4) 0.2708(3) 0.46893(10) 0.0229(5) Uani d . 1 . .
C C5 -0.2963(4) 0.3489(3) 0.54916(10) 0.0270(6) Uani d . 1 . .
H H5 -0.4152 0.4041 0.5289 0.032 Uiso calc R 1 . .
C C5A -0.1107(4) 0.2805(3) 0.52332(9) 0.0232(5) Uani d . 1 . .
C C6 -0.3046(5) 0.3353(3) 0.60418(11) 0.0313(6) Uani d . 1 . .
H H6 -0.4315 0.3802 0.6219 0.038 Uiso calc R 1 . .
C C7 -0.1266(5) 0.2553(3) 0.63473(10) 0.0314(6) Uani d . 1 . .
H H7 -0.1334 0.2502 0.6728 0.038 Uiso calc R 1 . .
C C8 0.0550(5) 0.1850(3) 0.61069(10) 0.0283(6) Uani d . 1 . .
H H8 0.1737 0.1313 0.6315 0.034 Uiso calc R 1 . .
C C8A 0.0608(4) 0.1948(3) 0.55452(10) 0.0243(5) Uani d . 1 . .
N N9 0.2174(4) 0.1343(3) 0.52100(8) 0.0240(5) Uani d . 1 . .
H H9 0.335(7) 0.082(4) 0.5280(15) 0.050(11) Uiso d . 1 . .
C C9A 0.1539(4) 0.1807(3) 0.46917(9) 0.0233(5) Uani d . 1 . .
C C10 -0.1422(5) 0.3404(4) 0.31657(11) 0.0343(7) Uani d . 1 . .
C C11 -0.3501(8) 0.5424(4) 0.27171(14) 0.0588(11) Uani d D 1 . .
H H11A -0.3926 0.6478 0.2821 0.071 Uiso calc R 1 . .
H H11B -0.2082 0.5483 0.2504 0.071 Uiso calc R 1 . .
C C12 -0.5423(7) 0.4765(6) 0.23878(18) 0.0713(13) Uani d D 1 . .
H H12A -0.5770 0.5416 0.2072 0.107 Uiso calc R 1 . .
H H12B -0.6825 0.4693 0.2599 0.107 Uiso calc R 1 . .
H H12C -0.4976 0.3741 0.2269 0.107 Uiso calc R 1 . .

loop_
_atom_site_aniso_label
_atom_site_aniso_U_11
_atom_site_aniso_U_22
_atom_site_aniso_U_33
_atom_site_aniso_U_12
_atom_site_aniso_U_13
_atom_site_aniso_U_23
O1 0.0278(9) 0.0346(11) 0.0253(9) 0.0038(8) -0.0018(7) 0.0018(8)
O2 0.0752(18) 0.139(3) 0.0185(10) 0.0649(19) 0.0037(11) 0.0088(13)
O3 0.103(2) 0.0541(16) 0.0224(10) 0.0415(15) -0.0067(11) 0.0049(10)
C1 0.0240(11) 0.0279(14) 0.0213(11) -0.0035(10) -0.0028(9) 0.0015(10)
C2 0.0282(13) 0.0451(18) 0.0215(12) 0.0037(12) 0.0013(10) 0.0077(11)
C3 0.0433(16) 0.0393(18) 0.0234(13) 0.0103(13) -0.0034(11) -0.0001(11)
C4 0.0259(12) 0.0319(15) 0.0211(11) 0.0004(11) 0.0000(9) 0.0074(10)
C4A 0.0244(11) 0.0230(13) 0.0209(11) -0.0034(10) -0.0032(9) 0.0035(9)
C5 0.0274(12) 0.0279(14) 0.0254(12) -0.0009(10) -0.0016(9) 0.0029(10)
C5A 0.0267(12) 0.0223(13) 0.0200(11) -0.0048(10) -0.0037(9) 0.0025(9)
C6 0.0334(13) 0.0349(16) 0.0259(13) 0.0017(12) 0.0033(10) -0.0001(11)
C7 0.0415(15) 0.0333(16) 0.0193(11) -0.0027(12) -0.0009(10) 0.0013(11)
C8 0.0353(13) 0.0285(15) 0.0203(12) -0.0019(11) -0.0062(10) 0.0020(10)
C8A 0.0268(12) 0.0240(13) 0.0213(11) -0.0033(10) -0.0040(9) 0.0007(10)
N9 0.0278(11) 0.0250(12) 0.0186(10) 0.0007(9) -0.0043(8) 0.0003(8)
C9A 0.0274(12) 0.0237(13) 0.0183(11) -0.0049(10) -0.0035(9) 0.0024(9)
C10 0.0376(14) 0.0441(18) 0.0207(12) 0.0060(13) -0.0035(10) 0.0014(11)
C11 0.101(3) 0.040(2) 0.0337(17) 0.013(2) -0.0184(18) 0.0118(14)
C12 0.053(2) 0.083(3) 0.076(3) -0.005(2) -0.022(2) 0.041(2)

loop_
_atom_type_symbol
_atom_type_description
_atom_type_scat_dispersion_real
_atom_type_scat_dispersion_imag
_atom_type_scat_source
C C 0.0033 0.0016 'International Tables Vol C Tables 4.2.6.8 and 6.1.1.4'
H H 0.0000 0.0000 'International Tables Vol C Tables 4.2.6.8 and 6.1.1.4'
N N 0.0061 0.0033 'International Tables Vol C Tables 4.2.6.8 and 6.1.1.4'
O O 0.0106 0.0060 'International Tables Vol C Tables 4.2.6.8 and 6.1.1.4'

loop_
_geom_angle_atom_site_label_1
_geom_angle_atom_site_label_2
_geom_angle_atom_site_label_3
_geom_angle_site_symmetry_1
_geom_angle_site_symmetry_3
_geom_angle
_geom_angle_publ_flag
C10 O3 C11 . . 116.7(3) ?
O1 C1 C2 . . 121.3(2) ?
O1 C1 C9A . . 124.2(2) ?
C9A C1 C2 . . 114.5(2) ?
C1 C2 C3 . . 115.5(2) ?
C1 C2 H2A . . 108.4 ?
C1 C2 H2B . . 108.4 ?
C3 C2 H2A . . 108.4 ?
C3 C2 H2B . . 108.4 ?
H2A C2 H2B . . 107.5 ?
C2 C3 H3 . . 106.4 ?
C4 C3 C2 . . 114.9(2) ?
C4 C3 C10 . . 114.8(2) ?
C4 C3 H3 . . 106.4 ?
C10 C3 C2 . . 107.3(2) ?
C10 C3 H3 . . 106.4 ?
C3 C4 H4A . . 109.7 ?
C3 C4 H4B . . 109.7 ?
C4A C4 C3 . . 110.0(2) ?
C4A C4 H4A . . 109.7 ?
C4A C4 H4B . . 109.7 ?
H4A C4 H4B . . 108.2 ?
C5A C4A C4 . . 130.1(2) ?
C9A C4A C4 . . 123.2(2) ?
C9A C4A C5A . . 106.7(2) ?
C5A C5 H5 . . 120.4 ?
C6 C5 C5A . . 119.2(2) ?
C6 C5 H5 . . 120.4 ?
C4A C5A C8A . . 106.1(2) ?
C5 C5A C4A . . 134.8(2) ?
C5 C5A C8A . . 119.1(2) ?
C5 C6 C7 . . 120.8(3) ?
C5 C6 H6 . . 119.6 ?
C7 C6 H6 . . 119.6 ?
C6 C7 H7 . . 119.3 ?
C8 C7 C6 . . 121.5(2) ?
C8 C7 H7 . . 119.3 ?
C7 C8 C8A . . 118.0(2) ?
C7 C8 H8 . . 121.0 ?
C8A C8 H8 . . 121.0 ?
N9 C8A C5A . . 108.9(2) ?
N9 C8A C8 . . 129.8(2) ?
C8 C8A C5A . . 121.4(2) ?
C8A N9 C9A . . 108.1(2) ?
C8A N9 H9 . . 130(3) ?
C9A N9 H9 . . 122(3) ?
N9 C9A C1 . . 125.0(2) ?
C4A C9A N9 . . 110.1(2) ?
C4A C9A C1 . . 124.8(2) ?
O2 C10 O3 . . 123.2(3) ?
O2 C10 C3 . . 123.6(3) ?
O3 C10 C3 . . 113.3(2) ?
O3 C11 H11A . . 109.3 ?
O3 C11 H11B . . 109.3 ?
C12 C11 O3 . . 111.7(3) ?
C12 C11 H11A . . 109.3 ?
C12 C11 H11B . . 109.3 ?
H11A C11 H11B . . 107.9 ?
C11 C12 H12A . . 109.5 ?
C11 C12 H12B . . 109.5 ?
C11 C12 H12C . . 109.5 ?
H12A C12 H12B . . 109.5 ?
H12A C12 H12C . . 109.5 ?
H12B C12 H12C . . 109.5 ?

loop_
_geom_bond_atom_site_label_1
_geom_bond_atom_site_label_2
_geom_bond_site_symmetry_2
_geom_bond_distance
_geom_bond_publ_flag
O1 C1 . 1.227(3) ?
O2 C10 . 1.180(3) ?
O3 C10 . 1.315(4) ?
O3 C11 . 1.464(4) ?
C1 C9A . 1.438(3) ?
C2 C1 . 1.508(3) ?
C2 H2A . 0.9900 ?
C2 H2B . 0.9900 ?
C3 C2 . 1.539(4) ?
C3 C4 . 1.501(4) ?
C3 C10 . 1.521(4) ?
C3 H3 . 1.0000 ?
C4 C4A . 1.500(3) ?
C4 H4A . 0.9900 ?
C4 H4B . 0.9900 ?
C5 C5A . 1.399(4) ?
C5 H5 . 0.9500 ?
C5A C4A . 1.423(3) ?
C6 C5 . 1.375(4) ?
C6 H6 . 0.9500 ?
C7 C6 . 1.415(4) ?
C7 C8 . 1.366(4) ?
C7 H7 . 0.9500 ?
C8 C8A . 1.400(3) ?
C8 H8 . 0.9500 ?
C8A N9 . 1.359(3) ?
C8A C5A . 1.423(3) ?
N9 H9 . 0.82(4) ?
C9A C4A . 1.378(4) ?
C9A N9 . 1.378(3) ?
C11 C12 . 1.446(6) ?
C11 H11A . 0.9900 ?
C11 H11B . 0.9900 ?
C12 H12A . 0.9800 ?
C12 H12B . 0.9800 ?
C12 H12C . 0.9800 ?

loop_
_geom_hbond_atom_site_label_D
_geom_hbond_atom_site_label_H
_geom_hbond_atom_site_label_A
_geom_hbond_site_symmetry_A
_geom_hbond_distance_DH
_geom_hbond_distance_HA
_geom_hbond_distance_DA
_geom_hbond_angle_DHA
_geom_hbond_publ_flag
N9 H9 O1 3_656 0.82(4) 2.08(4) 2.834(3) 154(4) yes
C4 H4A Cg3 3_575 0.99 2.75 3.727(3) 171 yes

loop_
_geom_torsion_atom_site_label_1
_geom_torsion_atom_site_label_2
_geom_torsion_atom_site_label_3
_geom_torsion_atom_site_label_4
_geom_torsion_site_symmetry_1
_geom_torsion_site_symmetry_2
_geom_torsion_site_symmetry_3
_geom_torsion_site_symmetry_4
_geom_torsion
_geom_torsion_publ_flag
C11 O3 C10 O2 . . . . -5.3(5) ?
C11 O3 C10 C3 . . . . 175.9(3) ?
C10 O3 C11 C12 . . . . 88.6(5) ?
O1 C1 C9A N9 . . . . -0.6(4) ?
O1 C1 C9A C4A . . . . 179.6(2) ?
C2 C1 C9A N9 . . . . -176.9(2) ?
C2 C1 C9A C4A . . . . 3.2(4) ?
C3 C2 C1 O1 . . . . 158.9(3) ?
C3 C2 C1 C9A . . . . -24.5(4) ?
C4 C3 C2 C1 . . . . 46.9(4) ?
C10 C3 C2 C1 . . . . 175.9(2) ?
C2 C3 C4 C4A . . . . -44.0(3) ?
C10 C3 C4 C4A . . . . -169.1(2) ?
C2 C3 C10 O2 . . . . 36.0(5) ?
C2 C3 C10 O3 . . . . -145.3(3) ?
C4 C3 C10 O2 . . . . 165.0(3) ?
C4 C3 C10 O3 . . . . -16.3(4) ?
C3 C4 C4A C5A . . . . -159.6(3) ?
C3 C4 C4A C9A . . . . 23.5(4) ?
C6 C5 C5A C4A . . . . -179.8(3) ?
C6 C5 C5A C8A . . . . 1.8(4) ?
C5 C5A C4A C4 . . . . 5.2(5) ?
C5 C5A C4A C9A . . . . -177.5(3) ?
C8A C5A C4A C4 . . . . -176.3(3) ?
C8A C5A C4A C9A . . . . 1.0(3) ?
C7 C6 C5 C5A . . . . 0.9(4) ?
C8 C7 C6 C5 . . . . -2.0(4) ?
C6 C7 C8 C8A . . . . 0.2(4) ?
C7 C8 C8A N9 . . . . -178.9(3) ?
C7 C8 C8A C5A . . . . 2.7(4) ?
N9 C8A C5A C4A . . . . -1.2(3) ?
N9 C8A C5A C5 . . . . 177.5(2) ?
C8 C8A C5A C4A . . . . 177.5(2) ?
C8 C8A C5A C5 . . . . -3.7(4) ?
C8 C8A N9 C9A . . . . -177.6(3) ?
C5A C8A N9 C9A . . . . 1.0(3) ?
C1 C9A N9 C8A . . . . 179.8(2) ?
C4A C9A N9 C8A . . . . -0.4(3) ?
N9 C9A C4A C4 . . . . 177.1(2) ?
N9 C9A C4A C5A . . . . -0.4(3) ?
C1 C9A C4A C4 . . . . -3.1(4) ?
C1 C9A C4A C5A . . . . 179.4(2) ?

loop_
_cod_related_entry_id
_cod_related_entry_database
_cod_related_entry_code
1 ChemSpider 9451894
